data_7205557
loop_
_publ_author_name
'Kathirgamanathan, Poopathy'
'Surendrakumar, Sivagnanasundram'
'Antipan-Lara, Juan'
'Ravichandran, Seenivasagam'
'Reddy, Vanga R.'
'Ganeshamurugan, Subramaniam'
'Kumaraverl, Muttulingam'
'Arkley, Vincent'
'Blake, Alexander J.'
'Bailey, Daniel'

_publ_section_title
;
 Discovery of two new phases of zirconium
 tetrakis(8-hydroxyquinolinolate): synthesis, crystal structure and
 their electron transporting characteristics in organic light emitting
 diodes (OLEDs)
;
_journal_issue 6
_journal_name_full 'Journal of Materials Chemistry'
_journal_page_first 1762
_journal_paper_doi 10.1039/c0jm02644a
_journal_volume 21
_journal_year 2011
_chemical_compound_source 'see text'
_chemical_formula_moiety 'C36 H24 N4 O4 Zr'
_chemical_formula_sum 'C36 H24 N4 O4 Zr'
_chemical_formula_weight 667.81
_chemical_name_systematic ?
_space_group_IT_number 14
_symmetry_cell_setting monoclinic
_symmetry_Int_Tables_number 14
_symmetry_space_group_name_Hall '-P 2ybc'
_symmetry_space_group_name_H-M 'P 1 21/c 1'
_atom_sites_solution_hydrogens geom
_atom_sites_solution_primary direct
_atom_sites_solution_secondary difmap
_cell_angle_alpha 90
_cell_angle_beta 94.816(2)
_cell_angle_gamma 90
_cell_formula_units_Z 4
_cell_length_a 11.2179(7)
_cell_length_b 14.6724(10)
_cell_length_c 17.2101(12)
_cell_measurement_reflns_used 978
_cell_measurement_temperature 150
_cell_measurement_theta_max 18.48
_cell_measurement_theta_min 2.29
_cell_volume 2822.7(3)
_computing_cell_refinement 'Bruker SAINT version 6.36A (Bruker, 2002)'
_computing_data_collection 'Bruker SMART version 5.624 (Bruker, 2001)'
_computing_data_reduction 'Bruker SAINT; SHELXTL (Sheldrick, 2008)'
_computing_molecular_graphics ' ?'
_computing_publication_material 'enCIFer(Allen et al.,2004);PLATON(Spek,2009)'
_computing_structure_refinement 'SHELXL97 (Sheldrick, 2008)'
_computing_structure_solution 'SHELXS97 (Sheldrick, 2008)'
_diffrn_ambient_temperature 150(2)
_diffrn_detector_area_resol_mean 8.192
_diffrn_measured_fraction_theta_full 0.992
_diffrn_measured_fraction_theta_max 0.992
_diffrn_measurement_device_type 'Bruker SMART1000 CCD area detector'
_diffrn_measurement_method omega
_diffrn_radiation_monochromator graphite
_diffrn_radiation_source 'sealed tube'
_diffrn_radiation_type MoK\a
_diffrn_radiation_wavelength 0.71073
_diffrn_reflns_av_R_equivalents 0.058
_diffrn_reflns_av_sigmaI/netI 0.066
_diffrn_reflns_limit_h_max 11
_diffrn_reflns_limit_h_min -14
_diffrn_reflns_limit_k_max 19
_diffrn_reflns_limit_k_min -16
_diffrn_reflns_limit_l_max 19
_diffrn_reflns_limit_l_min -22
_diffrn_reflns_number 17566
_diffrn_reflns_reduction_process
;
;
_diffrn_reflns_theta_full 27.49
_diffrn_reflns_theta_max 27.49
_diffrn_reflns_theta_min 1.83
_exptl_absorpt_coefficient_mu 0.440
_exptl_absorpt_correction_type none
_exptl_crystal_colour yellow
_exptl_crystal_density_diffrn 1.571
_exptl_crystal_density_method 'Not Measured'
_exptl_crystal_description block
_exptl_crystal_F_000 1360
_exptl_crystal_size_max 0.36
_exptl_crystal_size_mid 0.29
_exptl_crystal_size_min 0.25
_refine_diff_density_max 0.62
_refine_diff_density_min -0.56
_refine_diff_density_rms 0.07
_refine_ls_extinction_method none
_refine_ls_goodness_of_fit_ref 0.95
_refine_ls_hydrogen_treatment constr
_refine_ls_matrix_type full
_refine_ls_number_parameters 406
_refine_ls_number_reflns 6421
_refine_ls_number_restraints 0
_refine_ls_restrained_S_all 0.95
_refine_ls_R_factor_all 0.0603
_refine_ls_R_factor_gt 0.0368
_refine_ls_shift/su_max 0.006
_refine_ls_shift/su_mean 0.001
_refine_ls_structure_factor_coef Fsqd
_refine_ls_weighting_details 'CALC W=1/[\S^2^(FO^2^)+(0.036P)^2^] WHERE P=(FO^2^+2FC^2^)/3'
_refine_ls_weighting_scheme calc
_refine_ls_wR_factor_gt 0.0788
_refine_ls_wR_factor_ref 0.0864
_reflns_number_gt 4523
_reflns_number_total 6421
_reflns_threshold_expression I>2sigma(I)
_cod_data_source_file C0JM02644A.TXT
_cod_data_source_block alpha-zrq4
_cod_original_sg_symbol_H-M 'P 21/c'
_cod_database_code 7205557

loop_
_symmetry_equiv_pos_site_id
_symmetry_equiv_pos_as_xyz
1 x,y,z
2 -x,1/2+y,1/2-z
3 -x,-y,-z
4 x,1/2-y,1/2+z

loop_
_atom_site_aniso_label
_atom_site_aniso_U_11
_atom_site_aniso_U_22
_atom_site_aniso_U_33
_atom_site_aniso_U_23
_atom_site_aniso_U_13
_atom_site_aniso_U_12
Zr1 0.0216(1) 0.0206(1) 0.0182(1) 0.0005(1) 0.0007(1) -0.0014(1)
O1 0.0238(9) 0.0221(9) 0.0264(10) 0.0014(7) -0.0012(7) -0.0011(7)
O2 0.0231(9) 0.0290(10) 0.0225(10) 0.0045(7) 0.0001(7) 0.0014(7)
O3 0.0312(10) 0.0188(9) 0.0247(10) 0.0007(7) -0.0016(8) -0.0007(8)
O4 0.0280(10) 0.0283(10) 0.0219(10) 0.0001(7) 0.0061(8) -0.0023(8)
N1 0.0229(12) 0.0258(12) 0.0207(11) -0.0007(9) 0.0031(9) -0.0023(9)
N2 0.0230(11) 0.0196(11) 0.0218(12) -0.0018(8) 0.0014(9) -0.0013(9)
N3 0.0223(11) 0.0219(11) 0.0215(11) -0.0011(9) 0.0027(9) 0.0012(9)
N4 0.0298(12) 0.0219(11) 0.0226(12) 0.0018(9) -0.0002(9) -0.0003(9)
C1 0.0267(14) 0.0244(14) 0.0161(13) 0.0007(10) 0.0037(10) -0.0011(11)
C2 0.0255(14) 0.0245(13) 0.0156(13) -0.0001(10) 0.0047(10) -0.0007(11)
C3 0.0235(14) 0.0282(15) 0.0312(15) -0.0035(11) 0.0040(11) -0.0029(11)
C4 0.0220(14) 0.0359(16) 0.0352(16) -0.0026(12) 0.0032(12) -0.0008(12)
C5 0.0231(14) 0.0371(16) 0.0303(16) 0.0023(12) 0.0050(12) 0.0082(12)
C6 0.0276(15) 0.0260(14) 0.0218(14) 0.0017(10) 0.0059(11) 0.0038(11)
C7 0.0354(16) 0.0286(15) 0.0258(15) -0.0010(11) 0.0034(12) 0.0065(12)
C8 0.0450(18) 0.0181(13) 0.0249(15) -0.0009(10) -0.0010(12) 0.0004(12)
C9 0.0304(15) 0.0258(14) 0.0189(13) 0.0012(10) -0.0045(11) -0.0025(11)
C10 0.0250(13) 0.0189(13) 0.0197(13) -0.0022(10) 0.0014(10) -0.0027(10)
C11 0.0239(14) 0.0152(12) 0.0190(13) -0.0040(9) 0.0012(10) -0.0045(10)
C12 0.0252(14) 0.0258(14) 0.0241(14) 0.0008(11) 0.0011(11) 0.0009(11)
C13 0.0344(16) 0.0258(14) 0.0222(14) 0.0018(11) -0.0063(11) 0.0011(12)
C14 0.0364(16) 0.0251(14) 0.0195(14) 0.0009(10) 0.0041(11) -0.0065(12)
C15 0.0292(15) 0.0180(13) 0.0224(14) -0.0031(10) 0.0008(11) -0.0025(11)
C16 0.0345(16) 0.0306(15) 0.0241(15) -0.0033(11) 0.0075(12) -0.0082(12)
C17 0.0232(14) 0.0306(15) 0.0294(15) -0.0055(11) 0.0049(11) -0.0028(12)
C18 0.0254(14) 0.0216(13) 0.0277(15) -0.0030(10) -0.0006(11) -0.0018(11)
C19 0.0237(14) 0.0239(14) 0.0254(14) -0.0003(10) 0.0070(11) -0.0018(11)
C20 0.0213(13) 0.0248(14) 0.0217(14) 0.0002(10) 0.0071(10) 0.0010(10)
C21 0.0249(14) 0.0306(15) 0.0289(15) -0.0005(11) 0.0018(11) 0.0024(12)
C22 0.0296(15) 0.0303(15) 0.0330(16) 0.0042(12) 0.0015(12) 0.0082(12)
C23 0.0348(16) 0.0184(14) 0.0375(17) 0.0017(11) 0.0064(13) 0.0064(12)
C24 0.0263(14) 0.0218(14) 0.0300(15) 0.0008(11) 0.0091(11) 0.0008(11)
C25 0.0365(17) 0.0199(14) 0.0476(19) -0.0015(12) 0.0027(14) -0.0028(12)
C26 0.0325(16) 0.0253(15) 0.051(2) -0.0045(13) -0.0034(14) -0.0097(13)
C27 0.0327(16) 0.0259(14) 0.0316(16) 0.0004(11) -0.0048(12) -0.0022(12)
C28 0.0381(16) 0.0185(14) 0.0252(15) 0.0014(10) 0.0072(12) 0.0010(11)
C29 0.0428(16) 0.0159(12) 0.0209(14) 0.0003(10) 0.0025(11) 0.0033(12)
C30 0.0330(16) 0.0269(15) 0.0285(15) 0.0027(11) -0.0049(12) -0.0020(12)
C31 0.0422(18) 0.0320(17) 0.0367(18) 0.0018(12) -0.0139(14) 0.0003(13)
C32 0.062(2) 0.0304(17) 0.0285(17) -0.0025(12) -0.0148(15) 0.0088(15)
C33 0.057(2) 0.0227(14) 0.0200(14) -0.0014(11) 0.0007(13) 0.0102(13)
C34 0.074(2) 0.0379(18) 0.0209(15) 0.0006(13) 0.0049(15) 0.0178(17)
C35 0.079(3) 0.0347(18) 0.0269(17) 0.0049(13) 0.0260(16) 0.0148(17)
C36 0.0444(18) 0.0229(15) 0.0411(18) -0.0056(12) 0.0121(14) 0.0026(13)

loop_
_atom_site_label
_atom_site_type_symbol
_atom_site_thermal_displace_type
_atom_site_fract_x
_atom_site_fract_y
_atom_site_fract_z
_atom_site_occupancy
_atom_site_U_iso_or_equiv
_atom_site_calc_flag
_atom_site_refinement_flags
Zr1 Zr Uani 0.78479(2) 0.09573(2) 0.20162(1) 1.000 0.0202(1) . .
O1 O Uani 0.82842(14) 0.23360(11) 0.22444(10) 1.000 0.0243(5) . .
O2 O Uani 0.96090(14) 0.06711(11) 0.17702(10) 1.000 0.0250(6) . .
O3 O Uani 0.66685(15) 0.01381(11) 0.13125(10) 1.000 0.0251(6) . .
O4 O Uani 0.67061(15) 0.08326(11) 0.29316(10) 1.000 0.0258(6) . .
N1 N Uani 0.61366(17) 0.19179(13) 0.16415(11) 1.000 0.0231(7) . .
N2 N Uani 0.81664(17) 0.14178(13) 0.06735(12) 1.000 0.0215(7) . .
N3 N Uani 0.81207(17) -0.06660(13) 0.23750(12) 1.000 0.0219(6) . .
N4 N Uani 0.90144(18) 0.09680(13) 0.32636(12) 1.000 0.0249(7) . .
C1 C Uani 0.7494(2) 0.30200(17) 0.21774(14) 1.000 0.0223(8) . .
C2 C Uani 0.6314(2) 0.28018(16) 0.18611(13) 1.000 0.0217(8) . .
C3 C Uani 0.5063(2) 0.16831(18) 0.13152(15) 1.000 0.0275(8) . .
C4 C Uani 0.4129(2) 0.23145(18) 0.11734(16) 1.000 0.0310(9) . .
C5 C Uani 0.4290(2) 0.31955(18) 0.14123(15) 1.000 0.0300(9) . .
C6 C Uani 0.5403(2) 0.34754(17) 0.17792(14) 1.000 0.0249(8) . .
C7 C Uani 0.5674(2) 0.43690(18) 0.20436(15) 1.000 0.0299(9) . .
C8 C Uani 0.6820(2) 0.45669(17) 0.23263(15) 1.000 0.0296(9) . .
C9 C Uani 0.7745(2) 0.39098(16) 0.23880(14) 1.000 0.0254(8) . .
C10 C Uani 1.0082(2) 0.08540(15) 0.11043(14) 1.000 0.0212(8) . .
C11 C Uani 0.9321(2) 0.12670(15) 0.04978(14) 1.000 0.0194(8) . .
C12 C Uani 0.7415(2) 0.17257(16) 0.00980(14) 1.000 0.0251(8) . .
C13 C Uani 0.7733(2) 0.19165(16) -0.06507(15) 1.000 0.0280(8) . .
C14 C Uani 0.8900(2) 0.18019(17) -0.08166(15) 1.000 0.0269(8) . .
C15 C Uani 0.9735(2) 0.14623(16) -0.02335(14) 1.000 0.0233(8) . .
C16 C Uani 1.0949(2) 0.12635(17) -0.03536(15) 1.000 0.0295(9) . .
C17 C Uani 1.1661(2) 0.08563(17) 0.02283(15) 1.000 0.0276(8) . .
C18 C Uani 1.1240(2) 0.06448(16) 0.09526(15) 1.000 0.0251(8) . .
C19 C Uani 0.6501(2) -0.07485(16) 0.14083(15) 1.000 0.0241(8) . .
C20 C Uani 0.7278(2) -0.12063(16) 0.19753(14) 1.000 0.0223(8) . .
C21 C Uani 0.8901(2) -0.10708(17) 0.28789(15) 1.000 0.0282(8) . .
C22 C Uani 0.8903(2) -0.20099(18) 0.30288(16) 1.000 0.0310(9) . .
C23 C Uani 0.8048(2) -0.25410(17) 0.26458(16) 1.000 0.0300(9) . .
C24 C Uani 0.7203(2) -0.21637(17) 0.20914(15) 1.000 0.0257(8) . .
C25 C Uani 0.6304(2) -0.26494(18) 0.16391(17) 1.000 0.0347(10) . .
C26 C Uani 0.5567(2) -0.22044(18) 0.10986(17) 1.000 0.0367(10) . .
C27 C Uani 0.5653(2) -0.12601(17) 0.09713(16) 1.000 0.0305(9) . .
C28 C Uani 0.7077(2) 0.08256(16) 0.36813(15) 1.000 0.0270(9) . .
C29 C Uani 0.8334(2) 0.09199(16) 0.38844(14) 1.000 0.0265(8) . .
C30 C Uani 1.0187(2) 0.10810(17) 0.34038(16) 1.000 0.0299(9) . .
C31 C Uani 1.0738(3) 0.11728(18) 0.41646(17) 1.000 0.0379(10) . .
C32 C Uani 1.0067(3) 0.11094(18) 0.47826(17) 1.000 0.0414(10) . .
C33 C Uani 0.8821(3) 0.09752(17) 0.46647(15) 1.000 0.0334(9) . .
C34 C Uani 0.8032(3) 0.09082(19) 0.52651(17) 1.000 0.0442(10) . .
C35 C Uani 0.6835(3) 0.07891(19) 0.50683(17) 1.000 0.0457(13) . .
C36 C Uani 0.6349(3) 0.07432(17) 0.42780(17) 1.000 0.0357(10) . .
H3 H Uiso 0.49230 0.10640 0.11730 1.000 0.0330 calc R
H4 H Uiso 0.33880 0.21290 0.09130 1.000 0.0370 calc R
H5 H Uiso 0.36530 0.36210 0.13320 1.000 0.0360 calc R
H7 H Uiso 0.50700 0.48250 0.20250 1.000 0.0360 calc R
H8 H Uiso 0.70030 0.51730 0.24890 1.000 0.0350 calc R
H9 H Uiso 0.85350 0.40810 0.25740 1.000 0.0310 calc R
H12 H Uiso 0.66070 0.18230 0.02020 1.000 0.0300 calc R
H13 H Uiso 0.71480 0.21240 -0.10420 1.000 0.0340 calc R
H14 H Uiso 0.91380 0.19500 -0.13180 1.000 0.0320 calc R
H16 H Uiso 1.12610 0.14130 -0.08340 1.000 0.0350 calc R
H17 H Uiso 1.24640 0.07120 0.01410 1.000 0.0330 calc R
H18 H Uiso 1.17570 0.03550 0.13420 1.000 0.0300 calc R
H21 H Uiso 0.94950 -0.07050 0.31550 1.000 0.0340 calc R
H22 H Uiso 0.94900 -0.22720 0.33920 1.000 0.0370 calc R
H23 H Uiso 0.80240 -0.31750 0.27560 1.000 0.0360 calc R
H25 H Uiso 0.62150 -0.32870 0.17130 1.000 0.0420 calc R
H26 H Uiso 0.49730 -0.25420 0.07960 1.000 0.0440 calc R
H27 H Uiso 0.51270 -0.09730 0.05840 1.000 0.0370 calc R
H30 H Uiso 1.06700 0.11010 0.29760 1.000 0.0360 calc R
H31 H Uiso 1.15750 0.12790 0.42450 1.000 0.0460 calc R
H32 H Uiso 1.04390 0.11560 0.52980 1.000 0.0500 calc R
H34 H Uiso 0.83320 0.09460 0.57970 1.000 0.0530 calc R
H35 H Uiso 0.63120 0.07350 0.54720 1.000 0.0550 calc R
H36 H Uiso 0.55130 0.06550 0.41640 1.000 0.0430 calc R

loop_
_atom_type_symbol
_atom_type_description
_atom_type_scat_dispersion_real
_atom_type_scat_dispersion_imag
_atom_type_scat_source
Zr Zr -2.9673 0.5597 'International Tables Vol C Tables 4.2.6.8 and 6.1.1.4'
O O 0.0106 0.0060 'International Tables Vol C Tables 4.2.6.8 and 6.1.1.4'
N N 0.0061 0.0033 'International Tables Vol C Tables 4.2.6.8 and 6.1.1.4'
H H 0.0000 0.0000 'International Tables Vol C Tables 4.2.6.8 and 6.1.1.4'
C C 0.0033 0.0016 'International Tables Vol C Tables 4.2.6.8 and 6.1.1.4'

loop_
_geom_angle_atom_site_label_1
_geom_angle_atom_site_label_2
_geom_angle_atom_site_label_3
_geom_angle
_geom_angle_site_symmetry_1
_geom_angle_site_symmetry_2
_geom_angle_site_symmetry_3
_geom_angle_publ_flag
O1 Zr1 O2 91.25(6) . . . yes
O1 Zr1 O3 141.49(6) . . . yes
O1 Zr1 O4 95.14(6) . . . yes
O1 Zr1 N1 70.02(6) . . . yes
O1 Zr1 N2 82.06(6) . . . yes
O1 Zr1 N3 148.74(7) . . . yes
O1 Zr1 N4 74.27(6) . . . yes
O2 Zr1 O3 109.16(7) . . . yes
O2 Zr1 O4 140.43(7) . . . yes
O2 Zr1 N1 143.20(6) . . . yes
O2 Zr1 N2 69.64(6) . . . yes
O2 Zr1 N3 76.04(6) . . . yes
O2 Zr1 N4 74.45(7) . . . yes
O3 Zr1 O4 89.34(7) . . . yes
O3 Zr1 N1 74.48(6) . . . yes
O3 Zr1 N2 75.48(6) . . . yes
O3 Zr1 N3 69.57(6) . . . yes
O3 Zr1 N4 141.71(7) . . . yes
O4 Zr1 N1 74.55(6) . . . yes
O4 Zr1 N2 149.93(6) . . . yes
O4 Zr1 N3 78.53(6) . . . yes
O4 Zr1 N4 69.92(7) . . . yes
N1 Zr1 N2 76.40(6) . . . yes
N1 Zr1 N3 134.82(6) . . . yes
N1 Zr1 N4 126.13(7) . . . yes
N2 Zr1 N3 118.29(7) . . . yes
N2 Zr1 N4 136.13(7) . . . yes
N3 Zr1 N4 74.83(7) . . . yes
Zr1 O1 C1 124.16(14) . . . yes
Zr1 O2 C10 125.75(14) . . . yes
Zr1 O3 C19 125.42(15) . . . yes
Zr1 O4 C28 124.44(14) . . . yes
Zr1 N1 C2 112.71(14) . . . yes
Zr1 N1 C3 129.05(16) . . . yes
C2 N1 C3 118.0(2) . . . yes
Zr1 N2 C11 112.12(15) . . . yes
Zr1 N2 C12 131.44(15) . . . yes
C11 N2 C12 116.3(2) . . . yes
Zr1 N3 C20 111.43(15) . . . yes
Zr1 N3 C21 131.19(16) . . . yes
C20 N3 C21 117.4(2) . . . yes
Zr1 N4 C29 113.43(15) . . . yes
Zr1 N4 C30 128.03(17) . . . yes
C29 N4 C30 118.3(2) . . . yes
O1 C1 C2 116.9(2) . . . yes
O1 C1 C9 124.7(2) . . . yes
C2 C1 C9 118.4(2) . . . no
N1 C2 C1 115.5(2) . . . yes
N1 C2 C6 123.3(2) . . . yes
C1 C2 C6 121.3(2) . . . no
N1 C3 C4 122.6(2) . . . yes
C3 C4 C5 119.7(2) . . . no
C4 C5 C6 120.0(2) . . . no
C2 C6 C5 116.4(2) . . . no
C2 C6 C7 118.7(2) . . . no
C5 C6 C7 124.9(2) . . . no
C6 C7 C8 118.8(2) . . . no
C7 C8 C9 123.0(2) . . . no
C1 C9 C8 119.6(2) . . . no
O2 C10 C11 117.3(2) . . . yes
O2 C10 C18 124.6(2) . . . yes
C11 C10 C18 118.1(2) . . . no
N2 C11 C10 115.2(2) . . . yes
N2 C11 C15 123.6(2) . . . yes
C10 C11 C15 121.2(2) . . . no
N2 C12 C13 124.3(2) . . . yes
C12 C13 C14 119.3(2) . . . no
C13 C14 C15 119.0(2) . . . no
C11 C15 C14 117.4(2) . . . no
C11 C15 C16 118.6(2) . . . no
C14 C15 C16 123.9(2) . . . no
C15 C16 C17 119.4(2) . . . no
C16 C17 C18 121.9(2) . . . no
C10 C18 C17 120.7(2) . . . no
O3 C19 C20 117.6(2) . . . yes
O3 C19 C27 124.2(2) . . . yes
C20 C19 C27 118.1(2) . . . no
N3 C20 C19 115.3(2) . . . yes
N3 C20 C24 123.1(2) . . . yes
C19 C20 C24 121.5(2) . . . no
N3 C21 C22 123.6(2) . . . yes
C21 C22 C23 118.9(2) . . . no
C22 C23 C24 120.8(2) . . . no
C20 C24 C23 116.2(2) . . . no
C20 C24 C25 117.9(2) . . . no
C23 C24 C25 125.9(2) . . . no
C24 C25 C26 120.0(2) . . . no
C25 C26 C27 122.3(2) . . . no
C19 C27 C26 120.2(2) . . . no
O4 C28 C29 117.4(2) . . . yes
O4 C28 C36 125.0(2) . . . yes
C29 C28 C36 117.6(2) . . . no
N4 C29 C28 114.7(2) . . . yes
N4 C29 C33 123.0(2) . . . yes
C28 C29 C33 122.3(2) . . . no
N4 C30 C31 122.2(2) . . . yes
C30 C31 C32 119.6(3) . . . no
C31 C32 C33 120.4(3) . . . no
C29 C33 C32 116.5(3) . . . no
C29 C33 C34 118.3(3) . . . no
C32 C33 C34 125.2(3) . . . no
C33 C34 C35 119.2(3) . . . no
C34 C35 C36 122.1(3) . . . no
C28 C36 C35 120.5(3) . . . no
N1 C3 H3 119.00 . . . no
C4 C3 H3 119.00 . . . no
C3 C4 H4 120.00 . . . no
C5 C4 H4 120.00 . . . no
C4 C5 H5 120.00 . . . no
C6 C5 H5 120.00 . . . no
C6 C7 H7 121.00 . . . no
C8 C7 H7 121.00 . . . no
C7 C8 H8 119.00 . . . no
C9 C8 H8 119.00 . . . no
C1 C9 H9 120.00 . . . no
C8 C9 H9 120.00 . . . no
N2 C12 H12 118.00 . . . no
C13 C12 H12 118.00 . . . no
C12 C13 H13 120.00 . . . no
C14 C13 H13 120.00 . . . no
C13 C14 H14 120.00 . . . no
C15 C14 H14 121.00 . . . no
C15 C16 H16 120.00 . . . no
C17 C16 H16 120.00 . . . no
C16 C17 H17 119.00 . . . no
C18 C17 H17 119.00 . . . no
C10 C18 H18 120.00 . . . no
C17 C18 H18 120.00 . . . no
N3 C21 H21 118.00 . . . no
C22 C21 H21 118.00 . . . no
C21 C22 H22 121.00 . . . no
C23 C22 H22 121.00 . . . no
C22 C23 H23 120.00 . . . no
C24 C23 H23 120.00 . . . no
C24 C25 H25 120.00 . . . no
C26 C25 H25 120.00 . . . no
C25 C26 H26 119.00 . . . no
C27 C26 H26 119.00 . . . no
C19 C27 H27 120.00 . . . no
C26 C27 H27 120.00 . . . no
N4 C30 H30 119.00 . . . no
C31 C30 H30 119.00 . . . no
C30 C31 H31 120.00 . . . no
C32 C31 H31 120.00 . . . no
C31 C32 H32 120.00 . . . no
C33 C32 H32 120.00 . . . no
C33 C34 H34 120.00 . . . no
C35 C34 H34 120.00 . . . no
C34 C35 H35 119.00 . . . no
C36 C35 H35 119.00 . . . no
C28 C36 H36 120.00 . . . no
C35 C36 H36 120.00 . . . no

loop_
_geom_bond_atom_site_label_1
_geom_bond_atom_site_label_2
_geom_bond_distance
_geom_bond_site_symmetry_1
_geom_bond_site_symmetry_2
_geom_bond_publ_flag
Zr1 O1 2.110(2) . . yes
Zr1 O2 2.097(2) . . yes
Zr1 O3 2.096(2) . . yes
Zr1 O4 2.120(2) . . yes
Zr1 N1 2.425(2) . . yes
Zr1 N2 2.462(2) . . yes
Zr1 N3 2.473(2) . . yes
Zr1 N4 2.419(2) . . yes
O1 C1 1.338(3) . . yes
O2 C10 1.330(3) . . yes
O3 C19 1.327(3) . . yes
O4 C28 1.322(3) . . yes
N1 C2 1.361(3) . . yes
N1 C3 1.331(3) . . yes
N2 C11 1.373(3) . . yes
N2 C12 1.325(3) . . yes
N3 C20 1.373(3) . . yes
N3 C21 1.320(3) . . yes
N4 C29 1.366(3) . . yes
N4 C30 1.328(3) . . yes
C1 C2 1.425(3) . . no
C1 C9 1.378(3) . . no
C2 C6 1.420(3) . . no
C3 C4 1.405(3) . . no
C4 C5 1.364(4) . . no
C5 C6 1.412(3) . . no
C6 C7 1.413(4) . . no
C7 C8 1.367(3) . . no
C8 C9 1.414(3) . . no
C10 C11 1.427(3) . . no
C10 C18 1.381(3) . . no
C11 C15 1.407(3) . . no
C12 C13 1.394(3) . . no
C13 C14 1.374(3) . . no
C14 C15 1.405(3) . . no
C15 C16 1.425(3) . . no
C16 C17 1.365(4) . . no
C17 C18 1.404(4) . . no
C19 C20 1.421(3) . . no
C19 C27 1.383(3) . . no
C20 C24 1.422(3) . . no
C21 C22 1.402(4) . . no
C22 C23 1.362(4) . . no
C23 C24 1.401(4) . . no
C24 C25 1.414(4) . . no
C25 C26 1.359(4) . . no
C26 C27 1.407(4) . . no
C28 C29 1.431(3) . . no
C28 C36 1.370(4) . . no
C29 C33 1.409(4) . . no
C30 C31 1.407(4) . . no
C31 C32 1.357(4) . . no
C32 C33 1.409(5) . . no
C33 C34 1.419(4) . . no
C34 C35 1.368(5) . . no
C35 C36 1.424(4) . . no
C3 H3 0.9500 . . no
C4 H4 0.9500 . . no
C5 H5 0.9500 . . no
C7 H7 0.9500 . . no
C8 H8 0.9500 . . no
C9 H9 0.9500 . . no
C12 H12 0.9500 . . no
C13 H13 0.9500 . . no
C14 H14 0.9500 . . no
C16 H16 0.9500 . . no
C17 H17 0.9500 . . no
C18 H18 0.9500 . . no
C21 H21 0.9500 . . no
C22 H22 0.9500 . . no
C23 H23 0.9500 . . no
C25 H25 0.9500 . . no
C26 H26 0.9500 . . no
C27 H27 0.9500 . . no
C30 H30 0.9500 . . no
C31 H31 0.9500 . . no
C32 H32 0.9500 . . no
C34 H34 0.9500 . . no
C35 H35 0.9500 . . no
C36 H36 0.9500 . . no

loop_
_geom_contact_atom_site_label_1
_geom_contact_atom_site_label_2
_geom_contact_distance
_geom_contact_site_symmetry_1
_geom_contact_site_symmetry_2
_geom_contact_publ_flag
O1 O2 3.008(2) . . no
O1 O4 3.123(2) . . no
O1 N1 2.615(2) . . no
O1 N2 3.014(3) . . no
O1 N4 2.745(3) . . no
O1 C2 2.354(3) . . no
O1 C30 3.349(3) . . no
O1 C22 3.369(3) . 2_755 no
O2 C21 3.325(3) . . no
O2 C30 2.895(3) . . no
O2 O1 3.008(2) . . no
O2 N2 2.621(3) . . no
O2 N3 2.831(3) . . no
O2 N4 2.744(3) . . no
O2 C11 2.355(3) . . no
O3 C12 3.285(3) . . no
O3 C20 2.351(3) . . no
O3 N2 2.805(3) . . no
O3 O4 2.964(2) . . no
O3 N1 2.748(3) . . no
O3 N3 2.625(3) . . no
O3 C3 2.896(3) . . no
O4 C29 2.353(3) . . no
O4 N4 2.612(3) . . no
O4 O3 2.964(2) . . no
O4 N1 2.763(3) . . no
O4 O1 3.123(2) . . no
O4 N3 2.920(3) . . no
O1 H14 2.7800 . 4_555 no
O1 H22 2.8700 . 2_755 no
O2 H30 2.3900 . . no
O3 H3 2.3800 . . no
O4 H7 2.4900 . 2_645 no
N1 O1 2.615(2) . . no
N1 O3 2.748(3) . . no
N1 O4 2.763(3) . . no
N1 N2 3.023(3) . . no
N1 C1 2.356(3) . . no
N1 C12 3.136(3) . . no
N2 O3 2.805(3) . . no
N2 O1 3.014(3) . . no
N2 O2 2.621(3) . . no
N2 N1 3.023(3) . . no
N2 C10 2.363(3) . . no
N3 O3 2.625(3) . . no
N3 O2 2.831(3) . . no
N3 C19 2.361(3) . . no
N3 O4 2.920(3) . . no
N3 N4 2.972(3) . . no
N3 C28 3.414(3) . . no
N4 N3 2.972(3) . . no
N4 O1 2.745(3) . . no
N4 O2 2.744(3) . . no
N4 O4 2.612(3) . . no
N4 C21 3.064(3) . . no
N4 C28 2.355(3) . . no
N1 H12 2.5800 . . no
N4 H21 2.5200 . . no
C3 C12 3.505(3) . . no
C4 C23 3.312(3) . 2_655 no
C4 C24 3.534(4) . 2_655 no
C5 C23 3.375(3) . 2_655 no
C5 C20 3.519(3) . 2_655 no
C5 C24 3.231(3) . 2_655 no
C9 C14 3.412(3) . 4_555 no
C9 C13 3.588(4) . 4_555 no
C10 C16 3.523(3) . 3_755 no
C11 C17 3.500(3) . 3_755 no
C12 C3 3.505(3) . . no
C12 C34 3.547(4) . 4_554 no
C13 C34 3.563(4) . 4_554 no
C13 C9 3.588(4) . 4_554 no
C13 C29 3.356(3) . 4_554 no
C13 C28 3.563(3) . 4_554 no
C13 C33 3.353(4) . 4_554 no
C14 C29 3.433(3) . 4_554 no
C14 C33 3.368(4) . 4_554 no
C14 C32 3.456(4) . 4_554 no
C14 C9 3.412(3) . 4_554 no
C15 C18 3.473(3) . 3_755 no
C15 C32 3.582(4) . 4_554 no
C16 C19 3.595(3) . 3_755 no
C16 C10 3.523(3) . 3_755 no
C16 C20 3.562(3) . 3_755 no
C17 C11 3.500(3) . 3_755 no
C18 C15 3.473(3) . 3_755 no
C19 C16 3.595(3) . 3_755 no
C20 C5 3.519(3) . 2_645 no
C20 C16 3.562(3) . 3_755 no
C21 C30 3.556(4) . . no
C21 C29 3.481(3) . . no
C22 O1 3.369(3) . 2_745 no
C23 C30 3.446(4) . 2_745 no
C23 C5 3.375(3) . 2_645 no
C23 C4 3.312(3) . 2_645 no
C24 C5 3.231(3) . 2_645 no
C24 C4 3.534(4) . 2_645 no
C28 C13 3.563(3) . 4_555 no
C29 C21 3.481(3) . . no
C29 C13 3.356(3) . 4_555 no
C29 C14 3.433(3) . 4_555 no
C30 C23 3.446(4) . 2_755 no
C30 C21 3.556(4) . . no
C31 C34 3.459(4) . 3_756 no
C32 C32 3.347(4) . 3_756 no
C32 C15 3.582(4) . 4_555 no
C32 C14 3.456(4) . 4_555 no
C32 C33 3.408(4) . 3_756 no
C33 C14 3.368(4) . 4_555 no
C33 C13 3.353(4) . 4_555 no
C33 C32 3.408(4) . 3_756 no
C34 C12 3.547(4) . 4_555 no
C34 C31 3.459(4) . 3_756 no
C34 C13 3.563(4) . 4_555 no
C1 H14 3.0500 . 4_555 no
C1 H34 3.0300 . 4_554 no
C3 H12 2.7000 . . no
C6 H35 2.8000 . 4_554 no
C7 H36 3.0300 . 2_655 no
C7 H35 2.8600 . 4_554 no
C8 H18 2.9200 . 2_755 no
C9 H14 2.9000 . 4_555 no
C9 H34 2.8800 . 4_554 no
C9 H18 3.0600 . 2_755 no
C10 H22 2.9100 . 2_755 no
C11 H22 3.1000 . 2_755 no
C14 H9 3.0500 . 4_554 no
C17 H4 2.8700 . 1_655 no
C18 H23 2.8800 . 2_755 no
C19 H16 2.9400 . 3_755 no
C19 H17 3.0000 . 3_755 no
C20 H16 2.6800 . 3_755 no
C21 H9 3.0500 . 2_745 no
C23 H30 2.7300 . 2_745 no
C24 H16 3.0800 . 3_755 no
C26 H13 3.0400 . 3_655 no
C27 H17 3.0700 . 3_755 no
C28 H7 2.9900 . 2_645 no
C28 H13 3.0500 . 4_555 no
C29 H21 3.0400 . . no
C30 H21 2.7600 . . no
C36 H7 2.9600 . 2_645 no
C36 H26 2.9200 . 2_655 no
H3 O3 2.3800 . . no
H4 C17 2.8700 . 1_455 no
H5 H7 2.6000 . . no
H7 H5 2.6000 . . no
H7 O4 2.4900 . 2_655 no
H7 C28 2.9900 . 2_655 no
H7 C36 2.9600 . 2_655 no
H7 H36 2.4200 . 2_655 no
H8 H18 2.3600 . 2_755 no
H9 C21 3.0500 . 2_755 no
H9 C14 3.0500 . 4_555 no
H9 H14 2.4800 . 4_555 no
H12 N1 2.5800 . . no
H12 C3 2.7000 . . no
H12 H26 2.5900 . 3_655 no
H12 H27 2.5900 . 3_655 no
H13 C26 3.0400 . 3_655 no
H13 H26 2.5300 . 3_655 no
H13 C28 3.0500 . 4_554 no
H14 H16 2.5800 . . no
H14 O1 2.7800 . 4_554 no
H14 C1 3.0500 . 4_554 no
H14 C9 2.9000 . 4_554 no
H14 H9 2.4800 . 4_554 no
H16 H14 2.5800 . . no
H16 C19 2.9400 . 3_755 no
H16 C20 2.6800 . 3_755 no
H16 C24 3.0800 . 3_755 no
H17 C19 3.0000 . 3_755 no
H17 C27 3.0700 . 3_755 no
H18 C8 2.9200 . 2_745 no
H18 C9 3.0600 . 2_745 no
H18 H8 2.3600 . 2_745 no
H21 N4 2.5200 . . no
H21 C29 3.0400 . . no
H21 C30 2.7600 . . no
H22 O1 2.8700 . 2_745 no
H22 C10 2.9100 . 2_745 no
H22 C11 3.1000 . 2_745 no
H23 H25 2.6000 . . no
H23 C18 2.8800 . 2_745 no
H23 H30 2.2700 . 2_745 no
H25 H23 2.6000 . . no
H26 C36 2.9200 . 2_645 no
H26 H12 2.5900 . 3_655 no
H26 H13 2.5300 . 3_655 no
H27 H12 2.5900 . 3_655 no
H30 O2 2.3900 . . no
H30 C23 2.7300 . 2_755 no
H30 H23 2.2700 . 2_755 no
H32 H34 2.6000 . . no
H34 H32 2.6000 . . no
H34 C1 3.0300 . 4_555 no
H34 C9 2.8800 . 4_555 no
H35 C6 2.8000 . 4_555 no
H35 C7 2.8600 . 4_555 no
H36 C7 3.0300 . 2_645 no
H36 H7 2.4200 . 2_645 no

loop_
_geom_hbond_atom_site_label_D
_geom_hbond_atom_site_label_H
_geom_hbond_atom_site_label_A
_geom_hbond_distance_DH
_geom_hbond_distance_HA
_geom_hbond_distance_DA
_geom_hbond_angle_DHA
_geom_hbond_site_symmetry_A
_geom_hbond_publ_flag
C3 H3 O3 0.95 2.38 2.896(3) 114 . no
C7 H7 O4 0.95 2.49 3.430(3) 171 2_655 yes
C12 H12 N1 0.95 2.58 3.136(3) 118 . no
C21 H21 N4 0.95 2.52 3.064(3) 116 . no
C30 H30 O2 0.95 2.39 2.895(3) 113 . no

loop_
_geom_torsion_atom_site_label_1
_geom_torsion_atom_site_label_2
_geom_torsion_atom_site_label_3
_geom_torsion_atom_site_label_4
_geom_torsion
_geom_torsion_site_symmetry_1
_geom_torsion_site_symmetry_2
_geom_torsion_site_symmetry_3
_geom_torsion_site_symmetry_4
_geom_torsion_publ_flag
O2 Zr1 O1 C1 154.91(18) . . . . no
O3 Zr1 O1 C1 31.2(2) . . . . no
O4 Zr1 O1 C1 -64.19(18) . . . . no
N1 Zr1 O1 C1 7.31(17) . . . . no
N2 Zr1 O1 C1 85.67(18) . . . . no
N3 Zr1 O1 C1 -140.51(17) . . . . no
N4 Zr1 O1 C1 -131.63(19) . . . . no
O1 Zr1 O2 C10 -79.43(17) . . . . no
O3 Zr1 O2 C10 67.31(18) . . . . no
O4 Zr1 O2 C10 -179.04(15) . . . . no
N1 Zr1 O2 C10 -22.2(2) . . . . no
N2 Zr1 O2 C10 1.63(16) . . . . no
N3 Zr1 O2 C10 129.45(18) . . . . no
N4 Zr1 O2 C10 -152.71(18) . . . . no
O1 Zr1 O3 C19 -168.01(16) . . . . no
O2 Zr1 O3 C19 73.72(19) . . . . no
O4 Zr1 O3 C19 -70.58(18) . . . . no
N1 Zr1 O3 C19 -144.71(19) . . . . no
N2 Zr1 O3 C19 135.66(19) . . . . no
N3 Zr1 O3 C19 7.43(17) . . . . no
N4 Zr1 O3 C19 -15.2(2) . . . . no
O1 Zr1 O4 C28 -70.52(18) . . . . no
O2 Zr1 O4 C28 27.7(2) . . . . no
O3 Zr1 O4 C28 147.79(17) . . . . no
N1 Zr1 O4 C28 -138.14(18) . . . . no
N2 Zr1 O4 C28 -153.55(16) . . . . no
N3 Zr1 O4 C28 78.52(17) . . . . no
N4 Zr1 O4 C28 0.65(16) . . . . no
O1 Zr1 N1 C2 -7.50(14) . . . . no
O1 Zr1 N1 C3 177.9(2) . . . . no
O2 Zr1 N1 C2 -70.93(19) . . . . no
O2 Zr1 N1 C3 114.5(2) . . . . no
O3 Zr1 N1 C2 -172.31(16) . . . . no
O3 Zr1 N1 C3 13.1(2) . . . . no
O4 Zr1 N1 C2 94.01(15) . . . . no
O4 Zr1 N1 C3 -80.6(2) . . . . no
N2 Zr1 N1 C2 -93.87(15) . . . . no
N2 Zr1 N1 C3 91.6(2) . . . . no
N3 Zr1 N1 C2 149.58(14) . . . . no
N3 Zr1 N1 C3 -25.0(2) . . . . no
N4 Zr1 N1 C2 44.01(18) . . . . no
N4 Zr1 N1 C3 -130.56(19) . . . . no
O1 Zr1 N2 C11 92.44(15) . . . . no
O1 Zr1 N2 C12 -92.1(2) . . . . no
O2 Zr1 N2 C11 -1.87(14) . . . . no
O2 Zr1 N2 C12 173.6(2) . . . . no
O3 Zr1 N2 C11 -119.10(16) . . . . no
O3 Zr1 N2 C12 56.4(2) . . . . no
O4 Zr1 N2 C11 178.99(14) . . . . no
O4 Zr1 N2 C12 -5.5(3) . . . . no
N1 Zr1 N2 C11 163.71(16) . . . . no
N1 Zr1 N2 C12 -20.8(2) . . . . no
N3 Zr1 N2 C11 -62.40(16) . . . . no
N3 Zr1 N2 C12 113.1(2) . . . . no
N4 Zr1 N2 C11 35.13(19) . . . . no
N4 Zr1 N2 C12 -149.37(19) . . . . no
O1 Zr1 N3 C20 168.50(14) . . . . no
O1 Zr1 N3 C21 -10.1(3) . . . . no
O2 Zr1 N3 C20 -122.99(16) . . . . no
O2 Zr1 N3 C21 58.4(2) . . . . no
O3 Zr1 N3 C20 -6.03(15) . . . . no
O3 Zr1 N3 C21 175.4(2) . . . . no
O4 Zr1 N3 C20 87.59(16) . . . . no
O4 Zr1 N3 C21 -91.0(2) . . . . no
N1 Zr1 N3 C20 33.37(19) . . . . no
N1 Zr1 N3 C21 -145.20(19) . . . . no
N2 Zr1 N3 C20 -65.74(17) . . . . no
N2 Zr1 N3 C21 115.7(2) . . . . no
N4 Zr1 N3 C20 159.65(17) . . . . no
N4 Zr1 N3 C21 -18.9(2) . . . . no
O1 Zr1 N4 C29 99.64(16) . . . . no
O1 Zr1 N4 C30 -74.9(2) . . . . no
O2 Zr1 N4 C29 -164.51(17) . . . . no
O2 Zr1 N4 C30 20.93(19) . . . . no
O3 Zr1 N4 C29 -63.1(2) . . . . no
O3 Zr1 N4 C30 122.3(2) . . . . no
O4 Zr1 N4 C29 -2.02(15) . . . . no
O4 Zr1 N4 C30 -176.6(2) . . . . no
N1 Zr1 N4 C29 49.81(18) . . . . no
N1 Zr1 N4 C30 -124.76(19) . . . . no
N2 Zr1 N4 C29 159.64(14) . . . . no
N2 Zr1 N4 C30 -14.9(2) . . . . no
N3 Zr1 N4 C29 -85.12(16) . . . . no
N3 Zr1 N4 C30 100.3(2) . . . . no
Zr1 O1 C1 C2 -6.2(3) . . . . no
Zr1 O1 C1 C9 174.15(18) . . . . no
Zr1 O2 C10 C11 -1.2(3) . . . . no
Zr1 O2 C10 C18 -178.89(17) . . . . no
Zr1 O3 C19 C20 -7.8(3) . . . . no
Zr1 O3 C19 C27 174.97(18) . . . . no
Zr1 O4 C28 C29 0.8(3) . . . . no
Zr1 O4 C28 C36 -179.83(18) . . . . no
Zr1 N1 C2 C1 7.2(2) . . . . no
Zr1 N1 C2 C6 -173.38(18) . . . . no
C3 N1 C2 C1 -177.5(2) . . . . no
C3 N1 C2 C6 1.9(3) . . . . no
Zr1 N1 C3 C4 176.01(18) . . . . no
C2 N1 C3 C4 1.7(4) . . . . no
Zr1 N2 C11 C10 2.0(2) . . . . no
Zr1 N2 C11 C15 179.35(18) . . . . no
C12 N2 C11 C10 -174.2(2) . . . . no
C12 N2 C11 C15 3.1(3) . . . . no
Zr1 N2 C12 C13 -176.68(17) . . . . no
C11 N2 C12 C13 -1.3(3) . . . . no
Zr1 N3 C20 C19 4.6(2) . . . . no
Zr1 N3 C20 C24 -177.68(18) . . . . no
C21 N3 C20 C19 -176.6(2) . . . . no
C21 N3 C20 C24 1.1(3) . . . . no
Zr1 N3 C21 C22 177.85(18) . . . . no
C20 N3 C21 C22 -0.7(4) . . . . no
Zr1 N4 C29 C28 3.1(2) . . . . no
Zr1 N4 C29 C33 -175.81(18) . . . . no
C30 N4 C29 C28 178.2(2) . . . . no
C30 N4 C29 C33 -0.7(3) . . . . no
Zr1 N4 C30 C31 172.83(18) . . . . no
C29 N4 C30 C31 -1.5(4) . . . . no
O1 C1 C2 N1 -1.8(3) . . . . no
O1 C1 C2 C6 178.8(2) . . . . no
C9 C1 C2 N1 177.9(2) . . . . no
C9 C1 C2 C6 -1.5(3) . . . . no
O1 C1 C9 C8 -176.9(2) . . . . no
C2 C1 C9 C8 3.5(3) . . . . no
N1 C2 C6 C5 -3.3(3) . . . . no
N1 C2 C6 C7 178.5(2) . . . . no
C1 C2 C6 C5 176.0(2) . . . . no
C1 C2 C6 C7 -2.2(3) . . . . no
N1 C3 C4 C5 -3.6(4) . . . . no
C3 C4 C5 C6 1.9(4) . . . . no
C4 C5 C6 C2 1.3(4) . . . . no
C4 C5 C6 C7 179.4(2) . . . . no
C2 C6 C7 C8 3.8(4) . . . . no
C5 C6 C7 C8 -174.2(2) . . . . no
C6 C7 C8 C9 -1.9(4) . . . . no
C7 C8 C9 C1 -1.9(4) . . . . no
O2 C10 C11 N2 -0.9(3) . . . . no
O2 C10 C11 C15 -178.3(2) . . . . no
C18 C10 C11 N2 177.0(2) . . . . no
C18 C10 C11 C15 -0.4(3) . . . . no
O2 C10 C18 C17 179.4(2) . . . . no
C11 C10 C18 C17 1.7(3) . . . . no
N2 C11 C15 C14 -2.1(3) . . . . no
N2 C11 C15 C16 -179.0(2) . . . . no
C10 C11 C15 C14 175.1(2) . . . . no
C10 C11 C15 C16 -1.8(3) . . . . no
N2 C12 C13 C14 -1.4(4) . . . . no
C12 C13 C14 C15 2.3(4) . . . . no
C13 C14 C15 C11 -0.7(3) . . . . no
C13 C14 C15 C16 176.0(2) . . . . no
C11 C15 C16 C17 2.7(4) . . . . no
C14 C15 C16 C17 -173.9(2) . . . . no
C15 C16 C17 C18 -1.5(4) . . . . no
C16 C17 C18 C10 -0.8(4) . . . . no
O3 C19 C20 N3 0.9(3) . . . . no
O3 C19 C20 C24 -176.9(2) . . . . no
C27 C19 C20 N3 178.3(2) . . . . no
C27 C19 C20 C24 0.6(4) . . . . no
O3 C19 C27 C26 177.9(2) . . . . no
C20 C19 C27 C26 0.7(4) . . . . no
N3 C20 C24 C23 0.0(3) . . . . no
N3 C20 C24 C25 -179.4(2) . . . . no
C19 C20 C24 C23 177.6(2) . . . . no
C19 C20 C24 C25 -1.8(4) . . . . no
N3 C21 C22 C23 -1.0(4) . . . . no
C21 C22 C23 C24 2.1(4) . . . . no
C22 C23 C24 C20 -1.7(4) . . . . no
C22 C23 C24 C25 177.7(3) . . . . no
C20 C24 C25 C26 1.8(4) . . . . no
C23 C24 C25 C26 -177.5(3) . . . . no
C24 C25 C26 C27 -0.6(4) . . . . no
C25 C26 C27 C19 -0.7(4) . . . . no
O4 C28 C29 N4 -2.7(3) . . . . no
O4 C28 C29 C33 176.2(2) . . . . no
C36 C28 C29 N4 177.9(2) . . . . no
C36 C28 C29 C33 -3.2(4) . . . . no
O4 C28 C36 C35 -176.9(2) . . . . no
C29 C28 C36 C35 2.5(4) . . . . no
N4 C29 C33 C32 1.6(4) . . . . no
N4 C29 C33 C34 -179.4(2) . . . . no
C28 C29 C33 C32 -177.2(2) . . . . no
C28 C29 C33 C34 1.8(4) . . . . no
N4 C30 C31 C32 2.7(4) . . . . no
C30 C31 C32 C33 -1.6(4) . . . . no
C31 C32 C33 C29 -0.4(4) . . . . no
C31 C32 C33 C34 -179.3(3) . . . . no
C29 C33 C34 C35 0.3(4) . . . . no
C32 C33 C34 C35 179.2(3) . . . . no
C33 C34 C35 C36 -0.9(4) . . . . no
C34 C35 C36 C28 -0.5(4) . . . . no
